data_7701327
loop_
_publ_author_name
'Jiang, Tao'
'Zhang, Kang'
'Shen, Yunjun'
'Hamdaoui, Mustapha'
'Dontha, Rakesh'
'Liu, Jiyong'
'Spingler, Bernhard'
'Duttwyler, Simon'

_publ_section_title
;
 The 12-ethynylmonocarba-closo-dodecaborate anion as a versatile ligand
 for Cu(I) alkyne and heterobimetallic Cu(I)/M(II) (M = Pd, Pt) alkynide
 complexes
;
_journal_name_full 'Dalton Transactions'
_journal_paper_doi 10.1039/C9DT03272J
_journal_year 2019
_chemical_formula_moiety 'C54 H45 Cu P3, C3 H12 B11'
_chemical_formula_sum 'C57 H57 B11 Cu P3'
_chemical_formula_weight 1017.38
_space_group_crystal_system triclinic
_space_group_IT_number 2
_space_group_name_Hall '-P 1'
_space_group_name_H-M_alt 'P -1'
_symmetry_space_group_name_Hall '-P 1'
_symmetry_space_group_name_H-M 'P -1'
_atom_sites_solution_hydrogens geom
_atom_sites_solution_primary dual
_audit_creation_date 2019-02-21
_audit_creation_method
;
Olex2 1.2
(compiled 2018.05.29 svn.r3508 for OlexSys, GUI svn.r5506)
;
_audit_update_record
;
2019-04-17 deposited with the CCDC.    2019-10-09 downloaded from the CCDC.
;
_cell_angle_alpha 106.031(5)
_cell_angle_beta 97.416(4)
_cell_angle_gamma 104.435(5)
_cell_formula_units_Z 2
_cell_length_a 12.5248(8)
_cell_length_b 12.9185(8)
_cell_length_c 18.8957(9)
_cell_measurement_reflns_used 4999
_cell_measurement_temperature 150.1
_cell_measurement_theta_max 29.3491
_cell_measurement_theta_min 2.9193
_cell_volume 2780.6(3)
_computing_cell_refinement
;
CrysAlisPro, Agilent Technologies,
Version 1.171.35.11 (release 16-05-2011 CrysAlis171 .NET)
(compiled May 16 2011,17:55:39)
;
_computing_data_collection
;
CrysAlisPro, Agilent Technologies,
Version 1.171.35.11 (release 16-05-2011 CrysAlis171 .NET)
(compiled May 16 2011,17:55:39)
;
_computing_data_reduction
;
CrysAlisPro, Agilent Technologies,
Version 1.171.35.11 (release 16-05-2011 CrysAlis171 .NET)
(compiled May 16 2011,17:55:39)
;
_computing_molecular_graphics 'Olex2 (Dolomanov et al., 2009)'
_computing_publication_material 'Olex2 (Dolomanov et al., 2009)'
_computing_structure_refinement 'ShelXL (Sheldrick, 2015)'
_computing_structure_solution 'ShelXT (Sheldrick, 2015)'
_diffrn_ambient_temperature 150.1
_diffrn_detector_area_resol_mean 10.3592
_diffrn_measured_fraction_theta_full 0.996
_diffrn_measured_fraction_theta_max 0.996
_diffrn_measurement_details
;
#__ type_ start__ end____ width___ exp.time_
  1 omega  -77.00   20.00   1.0000    5.0000
omega____ theta____ kappa____ phi______ frames
    -      -11.4683  -77.0000    0.0000 97

#__ type_ start__ end____ width___ exp.time_
  2 omega  -61.00   36.00   1.0000    5.0000
omega____ theta____ kappa____ phi______ frames
    -       11.7808  -38.0000  120.0000 97

#__ type_ start__ end____ width___ exp.time_
  3 omega  -15.00   77.00   1.0000    5.0000
omega____ theta____ kappa____ phi______ frames
    -       11.7808   38.0000  -60.0000 92
;
_diffrn_measurement_device_type 'Xcalibur, Atlas, Gemini ultra'
_diffrn_measurement_method '\w scans'
_diffrn_orient_matrix_UB_11 0.0481731000
_diffrn_orient_matrix_UB_12 0.0362116000
_diffrn_orient_matrix_UB_13 -0.0060938000
_diffrn_orient_matrix_UB_21 -0.0248513000
_diffrn_orient_matrix_UB_22 -0.0179696000
_diffrn_orient_matrix_UB_23 -0.0389578000
_diffrn_orient_matrix_UB_31 -0.0253645000
_diffrn_orient_matrix_UB_32 0.0441543000
_diffrn_orient_matrix_UB_33 0.0065423000
_diffrn_radiation_monochromator graphite
_diffrn_radiation_type MoK\a
_diffrn_radiation_wavelength 0.71073
_diffrn_reflns_av_R_equivalents 0.0474
_diffrn_reflns_av_unetI/netI 0.0780
_diffrn_reflns_Laue_measured_fraction_full 0.996
_diffrn_reflns_Laue_measured_fraction_max 0.996
_diffrn_reflns_limit_h_max 14
_diffrn_reflns_limit_h_min -15
_diffrn_reflns_limit_k_max 12
_diffrn_reflns_limit_k_min -15
_diffrn_reflns_limit_l_max 22
_diffrn_reflns_limit_l_min -22
_diffrn_reflns_number 17855
_diffrn_reflns_point_group_measured_fraction_full 0.996
_diffrn_reflns_point_group_measured_fraction_max 0.996
_diffrn_reflns_theta_full 25.242
_diffrn_reflns_theta_max 25.350
_diffrn_reflns_theta_min 2.925
_diffrn_source 'Enhance (Mo) X-ray Source'
_exptl_absorpt_coefficient_mu 0.516
_exptl_absorpt_correction_T_max 1.00000
_exptl_absorpt_correction_T_min 0.73464
_exptl_absorpt_correction_type multi-scan
_exptl_absorpt_process_details
;
CrysAlisPro, Agilent Technologies,
Version 1.171.35.11 (release 16-05-2011 CrysAlis171 .NET)
(compiled May 16 2011,17:55:39)
Empirical absorption correction using spherical harmonics,
 implemented in SCALE3 ABSPACK scaling algorithm.
;
_exptl_crystal_colour colourless
_exptl_crystal_colour_primary colourless
_exptl_crystal_density_diffrn 1.215
_exptl_crystal_description block
_exptl_crystal_F_000 1056
_exptl_crystal_size_max 0.42
_exptl_crystal_size_mid 0.36
_exptl_crystal_size_min 0.3
_refine_diff_density_max 0.698
_refine_diff_density_min -0.574
_refine_diff_density_rms 0.071
_refine_ls_extinction_method none
_refine_ls_goodness_of_fit_ref 1.034
_refine_ls_hydrogen_treatment mixed
_refine_ls_matrix_type full
_refine_ls_number_parameters 650
_refine_ls_number_reflns 10143
_refine_ls_number_restraints 90
_refine_ls_restrained_S_all 1.043
_refine_ls_R_factor_all 0.0918
_refine_ls_R_factor_gt 0.0613
_refine_ls_shift/su_max 0.001
_refine_ls_shift/su_mean 0.000
_refine_ls_structure_factor_coef Fsqd
_refine_ls_weighting_details 'w=1/[\s^2^(Fo^2^)+(0.0708P)^2^+2.2929P] where P=(Fo^2^+2Fc^2^)/3'
_refine_ls_weighting_scheme calc
_refine_ls_wR_factor_gt 0.1447
_refine_ls_wR_factor_ref 0.1726
_reflns_Friedel_coverage 0.000
_reflns_number_gt 7231
_reflns_number_total 10143
_reflns_threshold_expression 'I > 2\s(I)'
_cod_data_source_file c9dt03272j2.cif
_cod_data_source_block 171130_zk_cu_pph3_mono
_cod_database_code 7701327
_shelx_shelxl_version_number 2014/7
_chemical_oxdiff_formula 'C H O N B CU P'
_shelx_space_group_comment
;
The symmetry employed for this shelxl refinement is uniquely defined
by the following loop, which should always be used as a source of
symmetry information in preference to the above space-group names.
They are only intended as comments.
;
_shelx_estimated_absorpt_t_max 0.861
_shelx_estimated_absorpt_t_min 0.812
_reflns_odcompleteness_completeness 99.54
_reflns_odcompleteness_iscentric 1
_reflns_odcompleteness_theta 26.32
_olex2_refinement_description
;
1. Fixed Uiso
 At 1.2 times of:
  All B(H) groups, All C(H) groups
2. Uiso/Uaniso restraints and constraints
C10 \\sim C11 \\sim C12 \\sim C13 \\sim C14 \\sim C15: within 3.8A with sigma
of 0.01 and sigma for terminal atoms of 0.02
3.a Aromatic/amide H refined with riding coordinates:
 C5(H5), C6(H6), C7(H7), C8(H8), C9(H9), C11(H11), C12(H12), C13(H13),
 C14(H14), C15(H15), C17(H17), C18(H18), C19(H19), C20(H20), C21(H21), C23(H23),
  C24(H24), C25(H25), C26(H26), C27(H27), C29(H29), C30(H30), C31(H31),
 C32(H32), C33(H33), C35(H35), C36(H36), C37(H37), C38(H38), C39(H39), C41(H41),
  C42(H42), C43(H43), C44(H44), C45(H45), C47(H47), C48(H48), C49(H49),
 C50(H50), C51(H51), C53(H53), C54(H54), C55(H55), C56(H56), C57(H57)
3.b Boron cage BH refined with riding coordinates:
 B2(H2), B3(H3A), B4(H4), B5(H5A), B6(H6A), B7(H7A), B8(H8A), B9(H9A),
 B10(H10), B11(H11A)
3.c Boron cage BH refined with riding coordinates and stretchable bonds:
 C1(H1)
3.d :
 C3(H3)
;
_olex2_submission_special_instructions 'No special instructions were received'

loop_
_space_group_symop_operation_xyz
'x, y, z'
'-x, -y, -z'

loop_
_atom_site_label
_atom_site_type_symbol
_atom_site_fract_x
_atom_site_fract_y
_atom_site_fract_z
_atom_site_U_iso_or_equiv
_atom_site_adp_type
_atom_site_occupancy
_atom_site_site_symmetry_order
_atom_site_calc_flag
_atom_site_refinement_flags_posn
_atom_site_refinement_flags_adp
Cu1 Cu 0.34266(4) 0.64171(4) 0.26914(2) 0.03414(16) Uani 1 1 d . .
P1 P 0.23567(9) 0.76030(9) 0.28507(5) 0.0397(3) Uani 1 1 d . .
P2 P 0.42488(8) 0.58742(8) 0.36142(5) 0.0326(2) Uani 1 1 d . .
P3 P 0.40219(9) 0.59841(8) 0.15736(5) 0.0348(2) Uani 1 1 d . .
C4 C 0.1559(3) 0.7874(3) 0.3587(2) 0.0380(9) Uani 1 1 d . .
C5 C 0.0659(3) 0.8320(3) 0.3515(2) 0.0436(10) Uani 1 1 d . .
H5 H 0.0427 0.8465 0.3062 0.052 Uiso 1 1 calc R .
C6 C 0.0102(4) 0.8554(4) 0.4102(2) 0.0501(11) Uani 1 1 d . .
H6 H -0.0512 0.8855 0.4049 0.060 Uiso 1 1 calc R .
C7 C 0.0433(4) 0.8350(3) 0.4759(2) 0.0504(11) Uani 1 1 d . .
H7 H 0.0044 0.8505 0.5156 0.060 Uiso 1 1 calc R .
C8 C 0.1330(4) 0.7922(3) 0.4844(2) 0.0497(11) Uani 1 1 d . .
H8 H 0.1564 0.7787 0.5300 0.060 Uiso 1 1 calc R .
C9 C 0.1885(4) 0.7689(3) 0.4256(2) 0.0451(10) Uani 1 1 d . .
H9 H 0.2504 0.7396 0.4315 0.054 Uiso 1 1 calc R .
C10 C 0.1356(4) 0.7358(5) 0.1986(2) 0.0730(14) Uani 1 1 d . U
C11 C 0.1259(5) 0.8170(6) 0.1678(3) 0.0914(16) Uani 1 1 d . U
H11 H 0.1700 0.8934 0.1920 0.110 Uiso 1 1 calc R .
C12 C 0.0447(6) 0.7830(7) 0.0957(3) 0.1008(17) Uani 1 1 d . U
H12 H 0.0351 0.8366 0.0717 0.121 Uiso 1 1 calc R .
C13 C -0.0158(6) 0.6726(7) 0.0650(3) 0.1049(18) Uani 1 1 d . U
H13 H -0.0680 0.6510 0.0185 0.126 Uiso 1 1 calc R .
C14 C -0.0076(5) 0.5912(7) 0.0949(3) 0.1051(18) Uani 1 1 d . U
H14 H -0.0524 0.5151 0.0705 0.126 Uiso 1 1 calc R .
C15 C 0.0691(5) 0.6225(6) 0.1634(3) 0.0879(16) Uani 1 1 d . U
H15 H 0.0765 0.5671 0.1863 0.105 Uiso 1 1 calc R .
C16 C 0.3453(4) 0.8933(3) 0.3065(2) 0.0443(10) Uani 1 1 d . .
C17 C 0.3809(4) 0.9704(3) 0.3792(3) 0.0498(11) Uani 1 1 d . .
H17 H 0.3366 0.9624 0.4156 0.060 Uiso 1 1 calc R .
C18 C 0.4787(5) 1.0575(4) 0.3987(3) 0.0668(14) Uani 1 1 d . .
H18 H 0.5015 1.1094 0.4485 0.080 Uiso 1 1 calc R .
C19 C 0.5438(5) 1.0709(4) 0.3478(4) 0.0830(19) Uani 1 1 d . .
H19 H 0.6129 1.1301 0.3622 0.100 Uiso 1 1 calc R .
C20 C 0.5083(6) 0.9968(4) 0.2740(4) 0.089(2) Uani 1 1 d . .
H20 H 0.5522 1.0074 0.2378 0.107 Uiso 1 1 calc R .
C21 C 0.4099(5) 0.9083(4) 0.2533(3) 0.0660(15) Uani 1 1 d . .
H21 H 0.3863 0.8580 0.2031 0.079 Uiso 1 1 calc R .
C22 C 0.3408(3) 0.5699(3) 0.43150(19) 0.0337(8) Uani 1 1 d . .
C23 C 0.3838(3) 0.6239(3) 0.5087(2) 0.0353(8) Uani 1 1 d . .
H23 H 0.4611 0.6665 0.5268 0.042 Uiso 1 1 calc R .
C24 C 0.3128(4) 0.6149(3) 0.5592(2) 0.0392(9) Uani 1 1 d . .
H24 H 0.3420 0.6526 0.6116 0.047 Uiso 1 1 calc R .
C25 C 0.2018(4) 0.5528(3) 0.5344(2) 0.0454(10) Uani 1 1 d . .
H25 H 0.1546 0.5464 0.5694 0.054 Uiso 1 1 calc R .
C26 C 0.1584(4) 0.4991(3) 0.4582(2) 0.0490(10) Uani 1 1 d . .
H26 H 0.0812 0.4558 0.4409 0.059 Uiso 1 1 calc R .
C27 C 0.2274(3) 0.5083(3) 0.4069(2) 0.0440(10) Uani 1 1 d . .
H27 H 0.1967 0.4722 0.3546 0.053 Uiso 1 1 calc R .
C28 C 0.4579(3) 0.4545(3) 0.32612(19) 0.0369(9) Uani 1 1 d . .
C29 C 0.3866(4) 0.3516(3) 0.3236(2) 0.0479(10) Uani 1 1 d . .
H29 H 0.3252 0.3496 0.3484 0.057 Uiso 1 1 calc R .
C30 C 0.4051(4) 0.2514(4) 0.2846(3) 0.0595(12) Uani 1 1 d . .
H30 H 0.3563 0.1811 0.2830 0.071 Uiso 1 1 calc R .
C31 C 0.4939(5) 0.2540(4) 0.2482(2) 0.0600(13) Uani 1 1 d . .
H31 H 0.5051 0.1854 0.2206 0.072 Uiso 1 1 calc R .
C32 C 0.5660(4) 0.3550(4) 0.2519(2) 0.0513(11) Uani 1 1 d . .
H32 H 0.6282 0.3563 0.2278 0.062 Uiso 1 1 calc R .
C33 C 0.5488(4) 0.4562(3) 0.2907(2) 0.0422(10) Uani 1 1 d . .
H33 H 0.5991 0.5262 0.2929 0.051 Uiso 1 1 calc R .
C34 C 0.5583(3) 0.6911(3) 0.41325(19) 0.0325(8) Uani 1 1 d . .
C35 C 0.5810(3) 0.8001(3) 0.4090(2) 0.0388(9) Uani 1 1 d . .
H35 H 0.5271 0.8182 0.3782 0.047 Uiso 1 1 calc R .
C36 C 0.6809(4) 0.8825(3) 0.4492(2) 0.0479(10) Uani 1 1 d . .
H36 H 0.6958 0.9561 0.4451 0.057 Uiso 1 1 calc R .
C37 C 0.7579(4) 0.8574(4) 0.4948(3) 0.0532(11) Uani 1 1 d . .
H37 H 0.8260 0.9142 0.5227 0.064 Uiso 1 1 calc R .
C38 C 0.7374(4) 0.7499(4) 0.5004(3) 0.0513(11) Uani 1 1 d . .
H38 H 0.7909 0.7330 0.5324 0.062 Uiso 1 1 calc R .
C39 C 0.6392(4) 0.6677(3) 0.4594(2) 0.0421(9) Uani 1 1 d . .
H39 H 0.6261 0.5936 0.4625 0.051 Uiso 1 1 calc R .
C40 C 0.3339(3) 0.4515(3) 0.1024(2) 0.0380(9) Uani 1 1 d . .
C41 C 0.2860(4) 0.3780(4) 0.1386(2) 0.0653(14) Uani 1 1 d . .
H41 H 0.2869 0.4060 0.1908 0.078 Uiso 1 1 calc R .
C42 C 0.2371(6) 0.2648(5) 0.1000(3) 0.097(2) Uani 1 1 d . .
H42 H 0.2064 0.2149 0.1259 0.116 Uiso 1 1 calc R .
C43 C 0.2324(5) 0.2235(4) 0.0238(3) 0.0735(15) Uani 1 1 d . .
H43 H 0.1968 0.1457 -0.0032 0.088 Uiso 1 1 calc R .
C44 C 0.2793(4) 0.2952(4) -0.0124(2) 0.0565(12) Uani 1 1 d . .
H44 H 0.2774 0.2667 -0.0648 0.068 Uiso 1 1 calc R .
C45 C 0.3294(4) 0.4079(4) 0.0256(2) 0.0500(11) Uani 1 1 d . .
H45 H 0.3612 0.4567 -0.0007 0.060 Uiso 1 1 calc R .
C46 C 0.5529(3) 0.6138(3) 0.17483(19) 0.0339(8) Uani 1 1 d . .
C47 C 0.5990(3) 0.5297(3) 0.1407(2) 0.0372(9) Uani 1 1 d . .
H47 H 0.5513 0.4608 0.1051 0.045 Uiso 1 1 calc R .
C48 C 0.7143(4) 0.5467(4) 0.1588(2) 0.0472(10) Uani 1 1 d . .
H48 H 0.7453 0.4892 0.1356 0.057 Uiso 1 1 calc R .
C49 C 0.7842(4) 0.6468(4) 0.2103(2) 0.0509(11) Uani 1 1 d . .
H49 H 0.8631 0.6579 0.2225 0.061 Uiso 1 1 calc R .
C50 C 0.7400(4) 0.7305(4) 0.2440(2) 0.0507(11) Uani 1 1 d . .
H50 H 0.7885 0.7996 0.2790 0.061 Uiso 1 1 calc R .
C51 C 0.6250(4) 0.7142(3) 0.2269(2) 0.0413(9) Uani 1 1 d . .
H51 H 0.5948 0.7719 0.2509 0.050 Uiso 1 1 calc R .
C52 C 0.3866(4) 0.6743(4) 0.0903(2) 0.0441(10) Uani 1 1 d . .
C53 C 0.4776(5) 0.7498(5) 0.0791(3) 0.0700(15) Uani 1 1 d . .
H53 H 0.5516 0.7608 0.1055 0.084 Uiso 1 1 calc R .
C54 C 0.4620(6) 0.8100(6) 0.0297(4) 0.104(2) Uani 1 1 d . .
H54 H 0.5254 0.8619 0.0230 0.125 Uiso 1 1 calc R .
C55 C 0.3573(7) 0.7952(6) -0.0090(3) 0.099(2) Uani 1 1 d . .
H55 H 0.3473 0.8362 -0.0427 0.119 Uiso 1 1 calc R .
C56 C 0.2649(5) 0.7195(5) 0.0011(3) 0.0782(17) Uani 1 1 d . .
H56 H 0.1914 0.7087 -0.0259 0.094 Uiso 1 1 calc R .
C57 C 0.2794(4) 0.6592(4) 0.0507(2) 0.0545(12) Uani 1 1 d . .
H57 H 0.2157 0.6077 0.0574 0.065 Uiso 1 1 calc R .
C1 C -0.0958(5) 0.0102(5) 0.1950(5) 0.111(3) Uani 1 1 d . .
H1 H -0.1026(7) -0.072(6) 0.1761(13) 0.133 Uiso 1 1 calc GR .
C2 C -0.0655(4) 0.4036(4) 0.2872(2) 0.0517(11) Uani 1 1 d . .
C3 C -0.0592(4) 0.5006(4) 0.3107(3) 0.0642(13) Uani 1 1 d . .
H3 H -0.0542 0.5783 0.3294 0.077 Uiso 1 1 calc R .
B2 B -0.1001(8) 0.0648(6) 0.2890(5) 0.101(3) Uani 1 1 d . .
H2 H -0.1095 0.0169 0.3301 0.121 Uiso 1 1 calc R .
B3 B 0.0253(6) 0.0987(5) 0.2539(5) 0.100(3) Uani 1 1 d . .
H3A H 0.1002 0.0726 0.2724 0.120 Uiso 1 1 calc R .
B4 B -0.0120(6) 0.0974(7) 0.1618(4) 0.099(3) Uani 1 1 d . .
H4 H 0.0377 0.0691 0.1190 0.119 Uiso 1 1 calc R .
B5 B -0.1561(7) 0.0682(8) 0.1359(5) 0.143(5) Uani 1 1 d . .
H5A H -0.2025 0.0217 0.0762 0.171 Uiso 1 1 calc R .
B6 B -0.2107(7) 0.0473(6) 0.2122(6) 0.134(4) Uani 1 1 d . .
H6A H -0.2955 -0.0151 0.2027 0.161 Uiso 1 1 calc R .
B7 B -0.1626(6) 0.1738(5) 0.2888(4) 0.082(2) Uani 1 1 d . .
H7A H -0.2142 0.1983 0.3312 0.098 Uiso 1 1 calc R .
B8 B -0.0161(6) 0.2063(4) 0.3143(4) 0.0683(17) Uani 1 1 d . .
H8A H 0.0307 0.2530 0.3739 0.082 Uiso 1 1 calc R .
B9 B 0.0410(5) 0.2266(5) 0.2370(4) 0.0660(16) Uani 1 1 d . .
H9A H 0.1266 0.2867 0.2451 0.079 Uiso 1 1 calc R .
B10 B -0.0722(7) 0.2081(7) 0.1624(4) 0.097(3) Uani 1 1 d . .
H10 H -0.0623 0.2557 0.1211 0.117 Uiso 1 1 calc R .
B11 B -0.1985(6) 0.1739(7) 0.1953(4) 0.106(3) Uani 1 1 d . .
H11A H -0.2742 0.1982 0.1760 0.127 Uiso 1 1 calc R .
B12 B -0.0748(4) 0.2763(5) 0.2576(3) 0.0507(12) Uani 1 1 d . .

loop_
_atom_site_aniso_label
_atom_site_aniso_U_11
_atom_site_aniso_U_22
_atom_site_aniso_U_33
_atom_site_aniso_U_23
_atom_site_aniso_U_13
_atom_site_aniso_U_12
Cu1 0.0379(3) 0.0482(3) 0.0202(2) 0.00881(19) 0.00785(19) 0.0212(2)
P1 0.0414(6) 0.0529(6) 0.0247(5) 0.0029(4) 0.0044(4) 0.0257(5)
P2 0.0382(6) 0.0412(5) 0.0191(5) 0.0083(4) 0.0058(4) 0.0149(4)
P3 0.0383(6) 0.0514(6) 0.0207(5) 0.0121(4) 0.0090(4) 0.0217(5)
C4 0.035(2) 0.0379(19) 0.034(2) 0.0008(16) 0.0070(17) 0.0111(17)
C5 0.040(2) 0.054(2) 0.034(2) 0.0047(18) 0.0050(18) 0.0205(19)
C6 0.038(3) 0.066(3) 0.044(3) 0.006(2) 0.010(2) 0.024(2)
C7 0.050(3) 0.053(2) 0.044(3) 0.004(2) 0.016(2) 0.016(2)
C8 0.058(3) 0.056(2) 0.039(2) 0.013(2) 0.013(2) 0.025(2)
C9 0.043(3) 0.054(2) 0.038(2) 0.0056(19) 0.0078(19) 0.025(2)
C10 0.068(3) 0.136(4) 0.025(2) 0.002(2) 0.0058(19) 0.076(3)
C11 0.097(3) 0.150(4) 0.038(2) 0.004(3) 0.006(2) 0.090(3)
C12 0.093(3) 0.164(4) 0.055(3) 0.007(3) 0.002(3) 0.094(3)
C13 0.082(3) 0.175(4) 0.050(3) -0.007(3) -0.001(3) 0.080(3)
C14 0.073(3) 0.172(4) 0.049(3) -0.013(3) 0.001(3) 0.060(3)
C15 0.062(3) 0.156(4) 0.030(2) -0.011(3) 0.005(2) 0.056(3)
C16 0.055(3) 0.047(2) 0.042(2) 0.0156(19) 0.019(2) 0.028(2)
C17 0.051(3) 0.048(2) 0.050(3) 0.013(2) 0.016(2) 0.014(2)
C18 0.070(4) 0.055(3) 0.075(4) 0.017(3) 0.024(3) 0.018(3)
C19 0.079(4) 0.045(3) 0.139(6) 0.036(3) 0.052(4) 0.021(3)
C20 0.129(6) 0.058(3) 0.119(5) 0.044(3) 0.092(5) 0.046(4)
C21 0.104(4) 0.050(3) 0.072(3) 0.030(2) 0.057(3) 0.041(3)
C22 0.041(2) 0.0396(19) 0.0207(18) 0.0088(15) 0.0061(16) 0.0130(17)
C23 0.039(2) 0.0370(19) 0.028(2) 0.0091(16) 0.0038(17) 0.0123(17)
C24 0.058(3) 0.043(2) 0.0230(19) 0.0123(16) 0.0127(19) 0.022(2)
C25 0.058(3) 0.050(2) 0.039(2) 0.0201(19) 0.026(2) 0.021(2)
C26 0.047(3) 0.053(2) 0.042(2) 0.011(2) 0.014(2) 0.008(2)
C27 0.042(3) 0.047(2) 0.028(2) 0.0008(17) 0.0021(18) 0.0040(19)
C28 0.046(2) 0.041(2) 0.0208(18) 0.0067(15) -0.0002(17) 0.0165(18)
C29 0.055(3) 0.046(2) 0.036(2) 0.0058(18) 0.000(2) 0.015(2)
C30 0.073(4) 0.046(2) 0.054(3) 0.010(2) 0.004(3) 0.019(2)
C31 0.094(4) 0.054(3) 0.034(2) 0.004(2) 0.006(2) 0.040(3)
C32 0.079(3) 0.060(3) 0.031(2) 0.019(2) 0.020(2) 0.041(3)
C33 0.062(3) 0.053(2) 0.0231(19) 0.0155(17) 0.0130(19) 0.031(2)
C34 0.037(2) 0.042(2) 0.0208(18) 0.0087(15) 0.0073(16) 0.0173(17)
C35 0.047(3) 0.045(2) 0.029(2) 0.0116(17) 0.0114(18) 0.0195(19)
C36 0.051(3) 0.040(2) 0.051(3) 0.0077(19) 0.017(2) 0.014(2)
C37 0.042(3) 0.052(3) 0.053(3) -0.001(2) 0.014(2) 0.010(2)
C38 0.041(3) 0.058(3) 0.051(3) 0.011(2) 0.002(2) 0.018(2)
C39 0.046(3) 0.043(2) 0.040(2) 0.0137(18) 0.0072(19) 0.0174(19)
C40 0.030(2) 0.060(2) 0.0236(19) 0.0090(17) 0.0051(16) 0.0169(18)
C41 0.075(4) 0.069(3) 0.027(2) 0.005(2) 0.006(2) -0.009(3)
C42 0.126(6) 0.071(3) 0.049(3) 0.009(3) 0.003(3) -0.027(4)
C43 0.070(4) 0.065(3) 0.057(3) -0.004(3) -0.003(3) 0.006(3)
C44 0.045(3) 0.079(3) 0.032(2) -0.004(2) 0.006(2) 0.020(2)
C45 0.050(3) 0.072(3) 0.026(2) 0.008(2) 0.0122(19) 0.021(2)
C46 0.041(2) 0.045(2) 0.0210(18) 0.0131(16) 0.0098(16) 0.0185(18)
C47 0.037(2) 0.056(2) 0.0211(18) 0.0127(17) 0.0084(16) 0.0173(18)
C48 0.047(3) 0.067(3) 0.035(2) 0.016(2) 0.013(2) 0.027(2)
C49 0.038(3) 0.075(3) 0.038(2) 0.016(2) 0.008(2) 0.016(2)
C50 0.046(3) 0.056(3) 0.043(2) 0.013(2) 0.005(2) 0.008(2)
C51 0.050(3) 0.046(2) 0.031(2) 0.0119(17) 0.0117(19) 0.0190(19)
C52 0.050(3) 0.071(3) 0.024(2) 0.0193(19) 0.0136(19) 0.033(2)
C53 0.069(4) 0.116(4) 0.066(3) 0.066(3) 0.033(3) 0.050(3)
C54 0.102(5) 0.166(6) 0.117(5) 0.116(5) 0.055(4) 0.071(5)
C55 0.127(6) 0.159(6) 0.077(4) 0.087(5) 0.047(4) 0.089(5)
C56 0.097(5) 0.127(5) 0.042(3) 0.040(3) 0.012(3) 0.075(4)
C57 0.069(3) 0.074(3) 0.028(2) 0.016(2) 0.009(2) 0.035(3)
C1 0.062(4) 0.066(3) 0.155(7) -0.035(4) 0.023(4) 0.012(3)
C2 0.052(3) 0.081(3) 0.035(2) 0.027(2) 0.011(2) 0.031(2)
C3 0.079(4) 0.067(3) 0.068(3) 0.039(3) 0.026(3) 0.035(3)
B2 0.108(7) 0.060(4) 0.121(7) 0.015(4) 0.036(6) 0.013(4)
B3 0.070(5) 0.055(4) 0.133(7) -0.017(4) -0.020(5) 0.021(3)
B4 0.066(5) 0.115(6) 0.083(5) -0.030(4) 0.009(4) 0.042(4)
B5 0.076(6) 0.157(8) 0.111(7) -0.090(6) -0.026(5) 0.060(6)
B6 0.053(5) 0.077(5) 0.191(10) -0.065(6) 0.017(6) 0.002(4)
B7 0.063(4) 0.055(3) 0.094(5) -0.017(3) 0.026(4) 0.000(3)
B8 0.080(5) 0.044(3) 0.062(4) 0.005(3) -0.014(3) 0.013(3)
B9 0.045(3) 0.064(3) 0.074(4) 0.000(3) 0.004(3) 0.019(3)
B10 0.121(7) 0.135(6) 0.033(3) -0.003(4) 0.011(4) 0.069(5)
B11 0.053(4) 0.138(7) 0.074(5) -0.051(4) -0.017(3) 0.045(4)
B12 0.044(3) 0.073(3) 0.029(3) 0.006(2) 0.005(2) 0.020(3)

loop_
_atom_type_symbol
_atom_type_description
_atom_type_scat_dispersion_real
_atom_type_scat_dispersion_imag
_atom_type_scat_source
C C 0.0033 0.0016 'International Tables Vol C Tables 4.2.6.8 and 6.1.1.4'
H H 0.0000 0.0000 'International Tables Vol C Tables 4.2.6.8 and 6.1.1.4'
B B 0.0013 0.0007 'International Tables Vol C Tables 4.2.6.8 and 6.1.1.4'
Cu Cu 0.3201 1.2651 'International Tables Vol C Tables 4.2.6.8 and 6.1.1.4'
P P 0.1023 0.0942 'International Tables Vol C Tables 4.2.6.8 and 6.1.1.4'

loop_
_geom_angle_atom_site_label_1
_geom_angle_atom_site_label_2
_geom_angle_atom_site_label_3
_geom_angle
P1 Cu1 P2 125.40(4)
P1 Cu1 P3 117.71(4)
P2 Cu1 P3 115.81(4)
C4 P1 Cu1 126.56(13)
C4 P1 C10 104.06(19)
C10 P1 Cu1 112.22(14)
C16 P1 Cu1 99.36(13)
C16 P1 C4 103.85(17)
C16 P1 C10 109.7(3)
C22 P2 Cu1 113.99(12)
C22 P2 C28 106.22(17)
C28 P2 Cu1 113.69(12)
C34 P2 Cu1 111.01(11)
C34 P2 C22 105.84(16)
C34 P2 C28 105.42(17)
C40 P3 Cu1 110.37(12)
C40 P3 C46 105.39(17)
C40 P3 C52 104.19(18)
C46 P3 Cu1 110.58(11)
C52 P3 Cu1 121.92(12)
C52 P3 C46 103.00(18)
C5 C4 P1 122.2(3)
C9 C4 P1 119.3(3)
C9 C4 C5 118.4(4)
C4 C5 H5 119.9
C6 C5 C4 120.3(4)
C6 C5 H5 119.9
C5 C6 H6 119.9
C7 C6 C5 120.3(4)
C7 C6 H6 119.9
C6 C7 H7 119.9
C6 C7 C8 120.3(4)
C8 C7 H7 119.9
C7 C8 H8 120.3
C7 C8 C9 119.3(4)
C9 C8 H8 120.3
C4 C9 C8 121.4(4)
C4 C9 H9 119.3
C8 C9 H9 119.3
C11 C10 P1 124.2(5)
C11 C10 C15 121.2(5)
C15 C10 P1 114.6(4)
C10 C11 H11 121.1
C10 C11 C12 117.9(6)
C12 C11 H11 121.1
C11 C12 H12 121.2
C13 C12 C11 117.7(7)
C13 C12 H12 121.2
C12 C13 H13 117.4
C14 C13 C12 125.2(7)
C14 C13 H13 117.4
C13 C14 H14 121.2
C13 C14 C15 117.7(7)
C15 C14 H14 121.2
C10 C15 H15 119.8
C14 C15 C10 120.4(7)
C14 C15 H15 119.8
C17 C16 P1 121.4(3)
C21 C16 P1 118.7(3)
C21 C16 C17 118.7(4)
C16 C17 H17 119.6
C18 C17 C16 120.9(4)
C18 C17 H17 119.6
C17 C18 H18 119.6
C19 C18 C17 120.8(5)
C19 C18 H18 119.6
C18 C19 H19 120.3
C18 C19 C20 119.4(5)
C20 C19 H19 120.3
C19 C20 H20 119.7
C21 C20 C19 120.6(5)
C21 C20 H20 119.7
C16 C21 H21 120.2
C20 C21 C16 119.6(5)
C20 C21 H21 120.2
C23 C22 P2 122.4(3)
C27 C22 P2 118.7(3)
C27 C22 C23 118.7(3)
C22 C23 H23 120.1
C24 C23 C22 119.7(4)
C24 C23 H23 120.1
C23 C24 H24 119.5
C25 C24 C23 120.9(4)
C25 C24 H24 119.5
C24 C25 H25 120.1
C24 C25 C26 119.9(4)
C26 C25 H25 120.1
C25 C26 H26 120.0
C25 C26 C27 120.1(4)
C27 C26 H26 120.0
C22 C27 H27 119.7
C26 C27 C22 120.7(4)
C26 C27 H27 119.7
C29 C28 P2 122.3(3)
C29 C28 C33 119.4(3)
C33 C28 P2 117.7(3)
C28 C29 H29 120.0
C28 C29 C30 120.0(4)
C30 C29 H29 120.0
C29 C30 H30 119.9
C31 C30 C29 120.2(4)
C31 C30 H30 119.9
C30 C31 H31 119.9
C32 C31 C30 120.2(4)
C32 C31 H31 119.9
C31 C32 H32 119.8
C31 C32 C33 120.4(4)
C33 C32 H32 119.8
C28 C33 C32 119.8(4)
C28 C33 H33 120.1
C32 C33 H33 120.1
C35 C34 P2 119.2(3)
C35 C34 C39 117.9(4)
C39 C34 P2 122.9(3)
C34 C35 H35 119.5
C36 C35 C34 120.9(4)
C36 C35 H35 119.5
C35 C36 H36 120.1
C37 C36 C35 119.8(4)
C37 C36 H36 120.1
C36 C37 H37 119.7
C36 C37 C38 120.5(4)
C38 C37 H37 119.7
C37 C38 H38 120.2
C39 C38 C37 119.6(4)
C39 C38 H38 120.2
C34 C39 H39 119.4
C38 C39 C34 121.2(4)
C38 C39 H39 119.4
C41 C40 P3 118.6(3)
C41 C40 C45 118.0(4)
C45 C40 P3 123.4(3)
C40 C41 H41 119.6
C42 C41 C40 120.8(4)
C42 C41 H41 119.6
C41 C42 H42 119.9
C41 C42 C43 120.3(5)
C43 C42 H42 119.9
C42 C43 H43 120.3
C44 C43 C42 119.3(5)
C44 C43 H43 120.3
C43 C44 H44 119.5
C43 C44 C45 120.9(4)
C45 C44 H44 119.5
C40 C45 H45 119.7
C44 C45 C40 120.6(4)
C44 C45 H45 119.7
C47 C46 P3 123.6(3)
C51 C46 P3 117.6(3)
C51 C46 C47 118.7(4)
C46 C47 H47 120.0
C48 C47 C46 120.1(4)
C48 C47 H47 120.0
C47 C48 H48 119.9
C49 C48 C47 120.3(4)
C49 C48 H48 119.9
C48 C49 H49 119.9
C50 C49 C48 120.2(4)
C50 C49 H49 119.9
C49 C50 H50 120.0
C49 C50 C51 120.0(4)
C51 C50 H50 120.0
C46 C51 H51 119.7
C50 C51 C46 120.6(4)
C50 C51 H51 119.7
C53 C52 P3 122.3(3)
C53 C52 C57 118.5(4)
C57 C52 P3 119.2(3)
C52 C53 H53 119.6
C52 C53 C54 120.8(5)
C54 C53 H53 119.6
C53 C54 H54 119.6
C55 C54 C53 120.7(6)
C55 C54 H54 119.6
C54 C55 H55 120.3
C54 C55 C56 119.4(5)
C56 C55 H55 120.3
C55 C56 H56 119.8
C55 C56 C57 120.4(5)
C57 C56 H56 119.8
C52 C57 C56 120.2(5)
C52 C57 H57 119.9
C56 C57 H57 119.9
B2 C1 H1 116.5
B3 C1 H1 118.1
B3 C1 B2 62.9(5)
B3 C1 B5 113.5(6)
B4 C1 H1 118.5
B4 C1 B2 115.2(5)
B4 C1 B3 62.6(5)
B4 C1 B5 61.7(5)
B4 C1 B6 112.9(7)
B5 C1 H1 118.5
B5 C1 B2 115.2(5)
B6 C1 H1 118.5
B6 C1 B2 63.6(5)
B6 C1 B3 114.1(5)
B6 C1 B5 61.8(6)
C3 C2 B12 179.0(5)
C2 C3 H3 180.0
C1 B2 H2 126.2
C1 B2 B3 57.3(4)
C1 B2 B6 56.4(5)
C1 B2 B7 102.7(6)
C1 B2 B8 103.1(5)
B3 B2 H2 123.1
B3 B2 B6 103.8(6)
B6 B2 H2 124.1
B7 B2 H2 123.1
B7 B2 B3 106.2(5)
B7 B2 B6 59.2(4)
B8 B2 H2 123.1
B8 B2 B3 59.9(4)
B8 B2 B6 105.2(6)
B8 B2 B7 59.2(4)
C1 B3 B2 59.9(5)
C1 B3 H3A 124.7
C1 B3 B4 57.8(5)
C1 B3 B8 104.7(5)
C1 B3 B9 105.4(6)
B2 B3 H3A 121.0
B4 B3 B2 108.7(6)
B4 B3 H3A 121.1
B4 B3 B8 108.7(5)
B4 B3 B9 61.4(5)
B8 B3 B2 59.4(4)
B8 B3 H3A 122.5
B9 B3 B2 108.8(5)
B9 B3 H3A 121.4
B9 B3 B8 60.3(3)
C1 B4 B3 59.6(5)
C1 B4 H4 123.4
C1 B4 B5 60.6(6)
C1 B4 B9 105.3(5)
C1 B4 B10 106.5(5)
B3 B4 H4 120.8
B3 B4 B9 59.3(4)
B3 B4 B10 108.7(5)
B5 B4 B3 110.2(7)
B5 B4 H4 120.4
B5 B4 B9 108.4(4)
B5 B4 B10 59.8(5)
B9 B4 H4 122.7
B9 B4 B10 60.4(4)
B10 B4 H4 121.9
C1 B5 B4 57.7(5)
C1 B5 H5A 125.2
C1 B5 B6 58.1(6)
C1 B5 B10 105.6(5)
C1 B5 B11 104.5(7)
B4 B5 H5A 121.5
B4 B5 B6 106.6(7)
B4 B5 B10 61.5(5)
B4 B5 B11 109.1(5)
B6 B5 H5A 122.6
B6 B5 B10 108.1(5)
B6 B5 B11 59.3(5)
B10 B5 H5A 121.1
B10 B5 B11 60.9(5)
B11 B5 H5A 122.0
C1 B6 B2 59.9(5)
C1 B6 B5 60.1(5)
C1 B6 H6A 123.4
C1 B6 B7 105.9(5)
C1 B6 B11 107.3(7)
B2 B6 H6A 120.2
B5 B6 B2 110.8(6)
B5 B6 H6A 119.9
B5 B6 B7 109.6(6)
B7 B6 B2 59.8(4)
B7 B6 H6A 122.1
B11 B6 B2 110.1(5)
B11 B6 B5 61.0(6)
B11 B6 H6A 120.9
B11 B6 B7 60.8(4)
B2 B7 H7A 120.4
B2 B7 B12 109.3(5)
B6 B7 B2 61.0(5)
B6 B7 H7A 122.9
B6 B7 B11 58.5(5)
B6 B7 B12 106.7(6)
B8 B7 B2 60.0(4)
B8 B7 B6 107.2(5)
B8 B7 H7A 121.7
B8 B7 B11 108.5(5)
B8 B7 B12 60.5(3)
B11 B7 B2 109.1(5)
B11 B7 H7A 121.6
B11 B7 B12 60.3(4)
B12 B7 H7A 121.5
B2 B8 B3 60.7(4)
B2 B8 H8A 120.3
B2 B8 B12 110.1(5)
B3 B8 H8A 122.4
B3 B8 B12 107.5(5)
B7 B8 B2 60.7(4)
B7 B8 B3 108.0(4)
B7 B8 H8A 121.4
B7 B8 B9 108.1(5)
B7 B8 B12 60.7(4)
B9 B8 B2 108.7(5)
B9 B8 B3 58.9(4)
B9 B8 H8A 122.1
B9 B8 B12 60.0(3)
B12 B8 H8A 121.0
B3 B9 B4 59.3(4)
B3 B9 B8 60.8(4)
B3 B9 H9A 121.1
B3 B9 B10 108.3(5)
B3 B9 B12 109.5(5)
B4 B9 H9A 122.5
B4 B9 B10 59.9(4)
B8 B9 B4 107.5(5)
B8 B9 H9A 121.4
B8 B9 B10 108.3(5)
B8 B9 B12 60.5(3)
B10 B9 H9A 121.7
B12 B9 B4 107.9(4)
B12 B9 H9A 121.1
B12 B9 B10 60.1(3)
B4 B10 B9 59.7(4)
B4 B10 H10 122.9
B4 B10 B12 107.4(5)
B5 B10 B4 58.7(4)
B5 B10 B9 107.0(6)
B5 B10 H10 122.0
B5 B10 B11 59.9(5)
B5 B10 B12 108.5(6)
B9 B10 H10 122.4
B11 B10 B4 106.0(6)
B11 B10 B9 106.9(5)
B11 B10 H10 122.5
B11 B10 B12 60.3(3)
B12 B10 B9 59.6(3)
B12 B10 H10 121.3
B5 B11 B7 108.5(7)
B5 B11 B10 59.3(5)
B5 B11 H11A 122.0
B5 B11 B12 107.8(5)
B6 B11 B5 59.7(6)
B6 B11 B7 60.6(5)
B6 B11 B10 107.1(5)
B6 B11 H11A 121.8
B6 B11 B12 108.3(6)
B7 B11 B10 108.2(5)
B7 B11 H11A 121.1
B7 B11 B12 60.3(3)
B10 B11 H11A 122.3
B10 B11 B12 60.0(4)
B12 B11 H11A 121.5
C2 B12 B7 122.2(4)
C2 B12 B8 122.7(4)
C2 B12 B9 123.2(4)
C2 B12 B10 122.0(5)
C2 B12 B11 122.1(4)
B7 B12 B11 59.3(4)
B8 B12 B7 58.7(4)
B8 B12 B11 106.2(5)
B9 B12 B7 106.1(4)
B9 B12 B8 59.5(3)
B9 B12 B10 60.3(4)
B9 B12 B11 106.9(4)
B10 B12 B7 107.1(5)
B10 B12 B8 107.6(4)
B10 B12 B11 59.6(4)

loop_
_geom_bond_atom_site_label_1
_geom_bond_atom_site_label_2
_geom_bond_distance
Cu1 P1 2.2598(10)
Cu1 P2 2.2725(10)
Cu1 P3 2.3004(10)
P1 C4 1.823(4)
P1 C10 1.824(5)
P1 C16 1.816(4)
P2 C22 1.822(4)
P2 C28 1.832(4)
P2 C34 1.812(4)
P3 C40 1.813(4)
P3 C46 1.825(4)
P3 C52 1.823(4)
C4 C5 1.397(5)
C4 C9 1.379(6)
C5 H5 0.9500
C5 C6 1.389(6)
C6 H6 0.9500
C6 C7 1.372(6)
C7 H7 0.9500
C7 C8 1.381(6)
C8 H8 0.9500
C8 C9 1.389(6)
C9 H9 0.9500
C10 C11 1.356(8)
C10 C15 1.410(8)
C11 H11 0.9500
C11 C12 1.474(8)
C12 H12 0.9500
C12 C13 1.355(10)
C13 H13 0.9500
C13 C14 1.343(10)
C14 H14 0.9500
C14 C15 1.400(8)
C15 H15 0.9500
C16 C17 1.394(6)
C16 C21 1.393(6)
C17 H17 0.9500
C17 C18 1.368(6)
C18 H18 0.9500
C18 C19 1.358(7)
C19 H19 0.9500
C19 C20 1.395(9)
C20 H20 0.9500
C20 C21 1.381(8)
C21 H21 0.9500
C22 C23 1.398(5)
C22 C27 1.389(5)
C23 H23 0.9500
C23 C24 1.393(5)
C24 H24 0.9500
C24 C25 1.365(6)
C25 H25 0.9500
C25 C26 1.381(6)
C26 H26 0.9500
C26 C27 1.389(5)
C27 H27 0.9500
C28 C29 1.388(6)
C28 C33 1.393(5)
C29 H29 0.9500
C29 C30 1.392(6)
C30 H30 0.9500
C30 C31 1.380(7)
C31 H31 0.9500
C31 C32 1.367(6)
C32 H32 0.9500
C32 C33 1.394(5)
C33 H33 0.9500
C34 C35 1.392(5)
C34 C39 1.396(5)
C35 H35 0.9500
C35 C36 1.385(6)
C36 H36 0.9500
C36 C37 1.368(6)
C37 H37 0.9500
C37 C38 1.385(6)
C38 H38 0.9500
C38 C39 1.375(6)
C39 H39 0.9500
C40 C41 1.382(6)
C40 C45 1.391(5)
C41 H41 0.9500
C41 C42 1.377(7)
C42 H42 0.9500
C42 C43 1.378(7)
C43 H43 0.9500
C43 C44 1.361(7)
C44 H44 0.9500
C44 C45 1.372(6)
C45 H45 0.9500
C46 C47 1.396(5)
C46 C51 1.396(5)
C47 H47 0.9500
C47 C48 1.387(6)
C48 H48 0.9500
C48 C49 1.381(6)
C49 H49 0.9500
C49 C50 1.375(6)
C50 H50 0.9500
C50 C51 1.383(6)
C51 H51 0.9500
C52 C53 1.385(6)
C52 C57 1.389(6)
C53 H53 0.9500
C53 C54 1.395(6)
C54 H54 0.9500
C54 C55 1.357(9)
C55 H55 0.9500
C55 C56 1.389(9)
C56 H56 0.9500
C56 C57 1.395(6)
C57 H57 0.9500
C1 H1 0.99(7)
C1 B2 1.734(11)
C1 B3 1.686(9)
C1 B4 1.654(12)
C1 B5 1.705(13)
C1 B6 1.669(10)
C2 C3 1.186(6)
C2 B12 1.553(7)
C3 H3 0.9500
B2 H2 1.1200
B2 B3 1.784(12)
B2 B6 1.794(14)
B2 B7 1.774(11)
B2 B8 1.762(9)
B3 H3A 1.1200
B3 B4 1.736(12)
B3 B8 1.771(9)
B3 B9 1.736(10)
B4 H4 1.1200
B4 B5 1.723(11)
B4 B9 1.771(9)
B4 B10 1.773(10)
B5 H5A 1.1200
B5 B6 1.732(16)
B5 B10 1.743(13)
B5 B11 1.754(9)
B6 H6A 1.1200
B6 B7 1.762(9)
B6 B11 1.725(14)
B7 H7A 1.1200
B7 B8 1.748(9)
B7 B11 1.766(11)
B7 B12 1.784(9)
B8 H8A 1.1200
B8 B9 1.761(9)
B8 B12 1.780(8)
B9 H9A 1.1200
B9 B10 1.783(9)
B9 B12 1.771(7)
B10 H10 1.1200
B10 B11 1.772(12)
B10 B12 1.779(7)
B11 H11A 1.1200
B11 B12 1.784(8)
